data_1515992
loop_
_publ_author_name
'Zhang, Juanli'
'Qian, Zhengyi'
'Wu, Xingkang'
'Ding, Yanjiao'
'Li, Jianfang'
'Lu, Chunhua'
'Shen, Yuemao'

_publ_section_title
;
 Juanlimycins A and B, Ansamycin Macrodilactams from Streptomyces sp.
;
_journal_issue 10
_journal_name_full 'Organic letters'
_journal_page_first 2752
_journal_page_last 2755
_journal_paper_doi 10.1021/ol501072t
_journal_volume 16
_journal_year 2014
_chemical_formula_sum 'C46 H52 N4 O18'
_chemical_formula_weight 948.92
_chemical_name_systematic
; 
 ? 
;
_space_group_IT_number 172
_symmetry_cell_setting hexagonal
_symmetry_space_group_name_Hall 'P 64'
_symmetry_space_group_name_H-M 'P 64'
_atom_sites_solution_hydrogens geom
_atom_sites_solution_primary direct
_atom_sites_solution_secondary difmap
_audit_creation_method SHELXL-97
_cell_angle_alpha 90.00
_cell_angle_beta 90.00
_cell_angle_gamma 120.00
_cell_formula_units_Z 3
_cell_length_a 19.5118(4)
_cell_length_b 19.5118(4)
_cell_length_c 12.0531(3)
_cell_measurement_reflns_used 2417
_cell_measurement_temperature 293(2)
_cell_measurement_theta_max 39.6800
_cell_measurement_theta_min 5.8210
_cell_volume 3973.97(15)
_computing_cell_refinement 'Bruker FRAMBO'
_computing_data_collection 'Bruker FRAMBO'
_computing_data_reduction 'Bruker SAINT'
_computing_molecular_graphics 'Bruker SHELXTL'
_computing_publication_material 'Bruker SHELXTL'
_computing_structure_refinement 'SHELXL-97 (Sheldrick, 1997)'
_computing_structure_solution 'SHELXS-97 (Sheldrick, 1990)'
_diffrn_ambient_temperature 293(2)
_diffrn_measured_fraction_theta_full 0.997
_diffrn_measured_fraction_theta_max 0.997
_diffrn_measurement_device_type 'CCD area detector'
_diffrn_measurement_method 'phi and omega scans'
_diffrn_radiation_monochromator graphite
_diffrn_radiation_source 'fine-focus sealed tube'
_diffrn_radiation_type CuK\a
_diffrn_radiation_wavelength 1.54178
_diffrn_reflns_av_R_equivalents 0.1265
_diffrn_reflns_av_sigmaI/netI 0.0978
_diffrn_reflns_limit_h_max 23
_diffrn_reflns_limit_h_min -23
_diffrn_reflns_limit_k_max 23
_diffrn_reflns_limit_k_min -23
_diffrn_reflns_limit_l_max 10
_diffrn_reflns_limit_l_min -14
_diffrn_reflns_number 26722
_diffrn_reflns_theta_full 66.04
_diffrn_reflns_theta_max 66.04
_diffrn_reflns_theta_min 2.61
_exptl_absorpt_coefficient_mu 0.780
_exptl_absorpt_correction_T_max 0.8920
_exptl_absorpt_correction_T_min 0.8533
_exptl_absorpt_correction_type multi-scan
_exptl_absorpt_process_details sadabs
_exptl_crystal_density_diffrn 1.190
_exptl_crystal_density_method 'not measured'
_exptl_crystal_F_000 1500
_exptl_crystal_size_max 0.21
_exptl_crystal_size_mid 0.17
_exptl_crystal_size_min 0.15
_platon_squeeze_details
;
;
_refine_diff_density_max 0.455
_refine_diff_density_min -0.273
_refine_diff_density_rms 0.053
_refine_ls_abs_structure_details 'Flack H D (1983), Acta Cryst. A39, 876-881'
_refine_ls_abs_structure_Flack -0.3(5)
_refine_ls_extinction_coef 0.00059(17)
_refine_ls_extinction_expression Fc^*^=kFc[1+0.001xFc^2^\l^3^/sin(2\q)]^-1/4^
_refine_ls_extinction_method SHELXL
_refine_ls_goodness_of_fit_ref 1.057
_refine_ls_hydrogen_treatment mixed
_refine_ls_matrix_type full
_refine_ls_number_parameters 309
_refine_ls_number_reflns 3865
_refine_ls_number_restraints 1
_refine_ls_restrained_S_all 1.057
_refine_ls_R_factor_all 0.1275
_refine_ls_R_factor_gt 0.0771
_refine_ls_shift/su_max 0.000
_refine_ls_shift/su_mean 0.000
_refine_ls_structure_factor_coef Fsqd
_refine_ls_weighting_details 'calc w=1/[\s^2^(Fo^2^)+(0.0695P)^2^+0.0000P] where P=(Fo^2^+2Fc^2^)/3'
_refine_ls_weighting_scheme calc
_refine_ls_wR_factor_gt 0.1638
_refine_ls_wR_factor_ref 0.1859
_reflns_number_gt 2171
_reflns_number_total 3865
_reflns_threshold_expression >2sigma(I)
_cod_data_source_file ol501072t_si_001.cif
_cod_data_source_block 140316c
_cod_depositor_comments
;
The following automatic conversions were performed:

'_symmetry_cell_setting' value 'Hexagonal' changed to 'hexagonal'
according to
/usr/data/users/saulius/crontab/automatic-downloads/rss-feeds/ACS/lib/dictionaries/cif_core.dic
dictionary named 'cif_core.dic' version 2.4.2 from 2011-04-26.

Automatic conversion script
Id: cif_fix_values 2281 2013-09-26 08:29:07Z andrius 

 Adding full bibliography for 1515992.cif.
;
_cod_original_cell_volume 3973.96(15)
_cod_original_sg_symbol_H-M P6(4)
_cod_database_code 1515992

loop_
_symmetry_equiv_pos_as_xyz
'x, y, z'
'-y, x-y, z+1/3'
'-x+y, -x, z+2/3'
'-x, -y, z'
'y, -x+y, z+1/3'
'x-y, x, z+2/3'

loop_
_atom_site_label
_atom_site_type_symbol
_atom_site_fract_x
_atom_site_fract_y
_atom_site_fract_z
_atom_site_U_iso_or_equiv
_atom_site_adp_type
_atom_site_occupancy
_atom_site_symmetry_multiplicity
_atom_site_calc_flag
_atom_site_refinement_flags
N1 N 0.5782(3) 0.2917(3) 1.0707(4) 0.0569(13) Uani 1 1 d .
H1 H 0.6196 0.3022 1.1086 0.068 Uiso 1 1 calc R
N2 N 0.4565(3) 0.2268(3) 0.8335(4) 0.0658(14) Uani 1 1 d .
H2 H 0.4522 0.2457 0.7712 0.079 Uiso 1 1 calc R
O1 O 0.6288(3) 0.3050(3) 0.8921(4) 0.0688(12) Uani 1 1 d .
O2 O 0.3866(3) 0.2186(3) 1.3645(4) 0.0797(14) Uani 1 1 d .
H2A H 0.4243 0.2267 1.4038 0.096 Uiso 1 1 calc R
O3 O 0.2427(3) 0.1400(3) 0.9996(5) 0.0929(17) Uani 1 1 d .
H3 H 0.2579 0.1077 1.0030 0.112 Uiso 1 1 calc R
O4 O 0.5065(3) 0.6291(3) 0.7888(4) 0.0782(14) Uani 1 1 d .
O5 O 0.2797(3) 0.0691(3) 0.6207(5) 0.0922(16) Uani 1 1 d .
H5 H 0.2638 0.0894 0.5755 0.111 Uiso 1 1 calc R
O6 O 0.3680(3) 0.1945(3) 0.6516(4) 0.0837(15) Uani 1 1 d .
O7 O 0.5080(3) 0.2714(4) 0.5116(5) 0.122(2) Uani 1 1 d .
H7C H 0.5539 0.2990 0.5395 0.146 Uiso 1 1 d R
H7D H 0.4742 0.2534 0.5638 0.146 Uiso 1 1 d R
O8 O 0.2319(4) 0.1358(4) 0.4714(7) 0.140(3) Uani 1 1 d .
H8B H 0.2500 0.1188 0.4208 0.168 Uiso 1 1 d R
H8C H 0.2457 0.1680 0.4173 0.168 Uiso 1 1 d R
O9 O 0.2382(4) 0.2366(6) 0.6852(9) 0.205(5) Uani 1 1 d .
H9C H 0.2801 0.2354 0.7006 0.246 Uiso 1 1 d R
H9D H 0.2203 0.2119 0.6244 0.246 Uiso 1 1 d R
C1 C 0.5762(4) 0.2943(4) 0.9553(6) 0.0604(17) Uani 1 1 d .
C2 C 0.4938(4) 0.2829(4) 0.9244(5) 0.0572(16) Uani 1 1 d .
C3 C 0.4516(3) 0.2606(3) 1.0354(5) 0.0545(15) Uani 1 1 d .
C4 C 0.5066(4) 0.2707(3) 1.1155(5) 0.0540(15) Uani 1 1 d .
C5 C 0.4886(4) 0.2591(3) 1.2272(5) 0.0537(15) Uani 1 1 d .
H5A H 0.5273 0.2687 1.2798 0.064 Uiso 1 1 calc R
C6 C 0.4097(4) 0.2323(4) 1.2587(6) 0.0656(17) Uani 1 1 d .
C7 C 0.3537(4) 0.2199(4) 1.1789(6) 0.0639(17) Uani 1 1 d .
H7 H 0.3017 0.2018 1.2010 0.077 Uiso 1 1 calc R
C8 C 0.3724(4) 0.2337(3) 1.0664(6) 0.0578(16) Uani 1 1 d .
C9 C 0.3101(3) 0.2187(3) 0.9795(6) 0.0590(16) Uani 1 1 d .
H9 H 0.3315 0.2213 0.9050 0.071 Uiso 1 1 calc R
C10 C 0.2771(4) 0.2755(3) 0.9882(6) 0.0618(17) Uani 1 1 d .
H10A H 0.2269 0.2526 0.9494 0.074 Uiso 1 1 calc R
H10B H 0.2674 0.2812 1.0656 0.074 Uiso 1 1 calc R
C11 C 0.3309(3) 0.3544(4) 0.9416(6) 0.0622(17) Uani 1 1 d .
H11 H 0.3380 0.3561 0.8651 0.075 Uiso 1 1 calc R
C12 C 0.3715(3) 0.4250(3) 0.9948(6) 0.0633(18) Uani 1 1 d .
C13 C 0.4143(3) 0.4951(3) 0.9252(5) 0.0526(15) Uani 1 1 d .
H13 H 0.4182 0.4874 0.8498 0.063 Uiso 1 1 calc R
C14 C 0.4485(3) 0.5702(4) 0.9623(6) 0.0600(16) Uani 1 1 d .
H14 H 0.4467 0.5804 1.0373 0.072 Uiso 1 1 calc R
C15 C 0.4892(4) 0.6363(4) 0.8826(6) 0.0563(16) Uani 1 1 d .
C16 C 0.3692(5) 0.4339(4) 1.1152(5) 0.082(2) Uani 1 1 d .
H16A H 0.3312 0.4496 1.1330 0.124 Uiso 1 1 calc R
H16B H 0.4206 0.4735 1.1409 0.124 Uiso 1 1 calc R
H16C H 0.3545 0.3843 1.1507 0.124 Uiso 1 1 calc R
C17 C 0.3420(4) 0.1249(4) 0.6729(6) 0.0693(18) Uani 1 1 d .
C18 C 0.3750(4) 0.0961(4) 0.7575(6) 0.0718(19) Uani 1 1 d .
C19 C 0.4274(4) 0.1462(3) 0.8384(6) 0.0598(16) Uani 1 1 d .
C20 C 0.4523(4) 0.1147(4) 0.9254(6) 0.0731(19) Uani 1 1 d .
H20 H 0.4867 0.1477 0.9799 0.088 Uiso 1 1 calc R
C21 C 0.4248(6) 0.0341(5) 0.9278(7) 0.092(2) Uani 1 1 d .
H21 H 0.4389 0.0121 0.9857 0.111 Uiso 1 1 calc R
C22 C 0.3746(5) -0.0150(5) 0.8411(10) 0.109(3) Uani 1 1 d .
H22 H 0.3580 -0.0687 0.8396 0.131 Uiso 1 1 calc R
C23 C 0.3516(5) 0.0173(5) 0.7613(7) 0.087(2) Uani 1 1 d .
H23 H 0.3181 -0.0155 0.7060 0.105 Uiso 1 1 calc R

loop_
_atom_site_aniso_label
_atom_site_aniso_U_11
_atom_site_aniso_U_22
_atom_site_aniso_U_33
_atom_site_aniso_U_23
_atom_site_aniso_U_13
_atom_site_aniso_U_12
N1 0.056(3) 0.058(3) 0.060(4) -0.004(3) -0.005(3) 0.031(3)
N2 0.070(3) 0.058(3) 0.058(3) -0.004(3) -0.002(3) 0.024(3)
O1 0.073(3) 0.072(3) 0.065(3) 0.012(2) 0.010(2) 0.040(3)
O2 0.099(4) 0.094(4) 0.060(3) 0.010(3) 0.009(3) 0.059(3)
O3 0.069(3) 0.053(3) 0.147(5) -0.003(3) -0.022(3) 0.023(2)
O4 0.093(4) 0.059(3) 0.076(3) 0.004(3) 0.014(3) 0.033(3)
O5 0.080(3) 0.091(4) 0.091(4) -0.016(3) -0.010(3) 0.031(3)
O6 0.091(4) 0.077(3) 0.073(4) -0.005(3) -0.013(3) 0.035(3)
O7 0.077(4) 0.152(5) 0.094(4) -0.010(4) -0.005(4) 0.025(4)
O8 0.151(6) 0.135(6) 0.143(6) 0.004(5) -0.002(5) 0.079(5)
O9 0.126(6) 0.299(13) 0.239(10) -0.068(10) -0.014(7) 0.143(8)
C1 0.055(4) 0.047(4) 0.079(5) -0.002(3) -0.010(4) 0.025(3)
C2 0.061(4) 0.053(4) 0.057(4) -0.005(3) -0.003(3) 0.028(3)
C3 0.060(4) 0.037(3) 0.066(4) -0.006(3) -0.004(3) 0.024(3)
C4 0.056(4) 0.052(4) 0.057(4) 0.001(3) -0.006(3) 0.030(3)
C5 0.056(4) 0.049(3) 0.060(4) 0.004(3) -0.006(3) 0.029(3)
C6 0.070(4) 0.066(4) 0.068(5) 0.010(4) 0.009(4) 0.040(4)
C7 0.063(4) 0.057(4) 0.077(5) 0.002(4) 0.013(4) 0.034(3)
C8 0.052(4) 0.043(3) 0.081(5) -0.006(3) 0.001(3) 0.025(3)
C9 0.051(3) 0.050(3) 0.076(5) -0.001(3) 0.003(3) 0.025(3)
C10 0.059(4) 0.049(3) 0.072(5) 0.009(3) 0.005(3) 0.023(3)
C11 0.051(3) 0.062(4) 0.086(5) -0.003(4) 0.003(4) 0.037(3)
C12 0.052(3) 0.046(3) 0.093(5) 0.000(4) -0.005(4) 0.025(3)
C13 0.054(3) 0.052(4) 0.055(4) 0.007(3) 0.007(3) 0.029(3)
C14 0.054(4) 0.062(4) 0.068(4) 0.005(3) -0.005(3) 0.032(3)
C15 0.053(4) 0.054(4) 0.063(4) 0.004(3) 0.006(3) 0.028(3)
C16 0.095(6) 0.079(5) 0.054(4) 0.006(4) 0.008(4) 0.030(5)
C17 0.063(4) 0.069(4) 0.062(4) -0.007(4) 0.000(4) 0.023(4)
C18 0.064(4) 0.049(4) 0.087(5) -0.006(4) 0.007(4) 0.017(3)
C19 0.061(4) 0.046(3) 0.076(4) 0.011(3) 0.013(3) 0.029(3)
C20 0.084(5) 0.056(4) 0.076(5) -0.002(3) 0.006(4) 0.033(4)
C21 0.115(7) 0.076(5) 0.095(6) -0.008(5) -0.021(5) 0.054(5)
C22 0.098(6) 0.051(4) 0.156(10) -0.009(6) 0.008(7) 0.021(4)
C23 0.086(6) 0.073(5) 0.097(6) -0.008(5) -0.004(5) 0.036(5)

loop_
_atom_type_symbol
_atom_type_description
_atom_type_scat_dispersion_real
_atom_type_scat_dispersion_imag
_atom_type_scat_source
C C 0.0181 0.0091 'International Tables Vol C Tables 4.2.6.8 and 6.1.1.4'
H H 0.0000 0.0000 'International Tables Vol C Tables 4.2.6.8 and 6.1.1.4'
N N 0.0311 0.0180 'International Tables Vol C Tables 4.2.6.8 and 6.1.1.4'
O O 0.0492 0.0322 'International Tables Vol C Tables 4.2.6.8 and 6.1.1.4'

loop_
_geom_angle_atom_site_label_1
_geom_angle_atom_site_label_2
_geom_angle_atom_site_label_3
_geom_angle
_geom_angle_site_symmetry_1
_geom_angle_site_symmetry_3
C4 N1 C1 111.4(5) . .
C4 N1 H1 124.3 . .
C1 N1 H1 124.3 . .
C19 N2 C2 126.1(6) . .
C19 N2 H2 116.9 . .
C2 N2 H2 116.9 . .
C6 O2 H2A 109.5 . .
C9 O3 H3 109.5 . .
C17 O5 H5 109.5 . .
H7C O7 H7D 108.8 . .
H8B O8 H8C 72.5 . .
H9C O9 H9D 107.6 . .
O1 C1 N1 126.7(6) . .
O1 C1 C2 127.0(7) . .
N1 C1 C2 106.3(6) . .
N2 C2 C3 116.8(5) . .
N2 C2 C15 107.2(5) . 4_665
C3 C2 C15 113.3(5) . 4_665
N2 C2 C1 112.3(5) . .
C3 C2 C1 101.8(5) . .
C15 C2 C1 104.8(5) 4_665 .
C4 C3 C8 119.7(6) . .
C4 C3 C2 107.6(5) . .
C8 C3 C2 132.6(6) . .
N1 C4 C5 125.3(6) . .
N1 C4 C3 111.9(6) . .
C5 C4 C3 122.8(6) . .
C4 C5 C6 117.7(6) . .
C4 C5 H5A 121.1 . .
C6 C5 H5A 121.1 . .
O2 C6 C7 118.1(6) . .
O2 C6 C5 121.9(6) . .
C7 C6 C5 119.9(6) . .
C6 C7 C8 122.3(6) . .
C6 C7 H7 118.9 . .
C8 C7 H7 118.9 . .
C7 C8 C3 117.5(6) . .
C7 C8 C9 121.7(6) . .
C3 C8 C9 120.8(6) . .
O3 C9 C8 107.6(5) . .
O3 C9 C10 105.4(5) . .
C8 C9 C10 113.4(5) . .
O3 C9 H9 110.1 . .
C8 C9 H9 110.1 . .
C10 C9 H9 110.1 . .
C11 C10 C9 113.0(5) . .
C11 C10 H10A 109.0 . .
C9 C10 H10A 109.0 . .
C11 C10 H10B 109.0 . .
C9 C10 H10B 109.0 . .
H10A C10 H10B 107.8 . .
C12 C11 C10 129.0(7) . .
C12 C11 H11 115.5 . .
C10 C11 H11 115.5 . .
C11 C12 C13 116.7(6) . .
C11 C12 C16 123.4(6) . .
C13 C12 C16 119.7(6) . .
C14 C13 C12 124.7(6) . .
C14 C13 H13 117.7 . .
C12 C13 H13 117.7 . .
C13 C14 C15 119.4(6) . .
C13 C14 H14 120.3 . .
C15 C14 H14 120.3 . .
O4 C15 C14 124.4(6) . .
O4 C15 C2 120.0(6) . 4_665
C14 C15 C2 115.6(6) . 4_665
C12 C16 H16A 109.5 . .
C12 C16 H16B 109.5 . .
H16A C16 H16B 109.5 . .
C12 C16 H16C 109.5 . .
H16A C16 H16C 109.5 . .
H16B C16 H16C 109.5 . .
O6 C17 O5 121.3(7) . .
O6 C17 C18 124.0(7) . .
O5 C17 C18 114.7(7) . .
C23 C18 C19 118.6(8) . .
C23 C18 C17 119.5(7) . .
C19 C18 C17 121.8(6) . .
N2 C19 C18 120.5(6) . .
N2 C19 C20 119.3(6) . .
C18 C19 C20 120.2(6) . .
C21 C20 C19 119.0(7) . .
C21 C20 H20 120.5 . .
C19 C20 H20 120.5 . .
C20 C21 C22 119.6(8) . .
C20 C21 H21 120.2 . .
C22 C21 H21 120.2 . .
C23 C22 C21 119.2(8) . .
C23 C22 H22 120.4 . .
C21 C22 H22 120.4 . .
C22 C23 C18 123.4(8) . .
C22 C23 H23 118.3 . .
C18 C23 H23 118.3 . .

loop_
_geom_bond_atom_site_label_1
_geom_bond_atom_site_label_2
_geom_bond_distance
_geom_bond_site_symmetry_2
N1 C4 1.356(8) .
N1 C1 1.393(8) .
N1 H1 0.8600 .
N2 C19 1.381(7) .
N2 C2 1.460(7) .
N2 H2 0.8600 .
O1 C1 1.211(8) .
O2 C6 1.334(8) .
O2 H2A 0.8200 .
O3 C9 1.459(7) .
O3 H3 0.8200 .
O4 C15 1.209(7) .
O5 C17 1.317(8) .
O5 H5 0.8200 .
O6 C17 1.215(8) .
O7 H7C 0.8500 .
O7 H7D 0.8500 .
O8 H8B 0.8510 .
O8 H8C 0.8501 .
O9 H9C 0.8500 .
O9 H9D 0.8499 .
C1 C2 1.553(8) .
C2 C3 1.516(8) .
C2 C15 1.525(8) 4_665
C3 C4 1.383(8) .
C3 C8 1.411(8) .
C4 C5 1.381(9) .
C5 C6 1.408(8) .
C5 H5A 0.9300 .
C6 C7 1.384(9) .
C7 C8 1.395(9) .
C7 H7 0.9300 .
C8 C9 1.518(9) .
C9 C10 1.539(8) .
C9 H9 0.9800 .
C10 C11 1.473(8) .
C10 H10A 0.9700 .
C10 H10B 0.9700 .
C11 C12 1.358(9) .
C11 H11 0.9300 .
C12 C13 1.460(8) .
C12 C16 1.465(9) .
C13 C14 1.347(8) .
C13 H13 0.9300 .
C14 C15 1.480(9) .
C14 H14 0.9300 .
C15 C2 1.525(8) 4_665
C16 H16A 0.9600 .
C16 H16B 0.9600 .
C16 H16C 0.9600 .
C17 C18 1.460(10) .
C18 C23 1.368(10) .
C18 C19 1.397(10) .
C19 C20 1.418(9) .
C20 C21 1.386(9) .
C20 H20 0.9300 .
C21 C22 1.426(11) .
C21 H21 0.9300 .
C22 C23 1.344(11) .
C22 H22 0.9300 .
C23 H23 0.9300 .

loop_
_geom_torsion_atom_site_label_1
_geom_torsion_atom_site_label_2
_geom_torsion_atom_site_label_3
_geom_torsion_atom_site_label_4
_geom_torsion
_geom_torsion_site_symmetry_1
_geom_torsion_site_symmetry_4
C4 N1 C1 O1 -173.7(6) . .
C4 N1 C1 C2 7.7(7) . .
C19 N2 C2 C3 -47.8(8) . .
C19 N2 C2 C15 -176.1(5) . 4_665
C19 N2 C2 C1 69.3(8) . .
O1 C1 C2 N2 46.4(9) . .
N1 C1 C2 N2 -135.0(5) . .
O1 C1 C2 C3 172.1(6) . .
N1 C1 C2 C3 -9.4(6) . .
O1 C1 C2 C15 -69.7(8) . 4_665
N1 C1 C2 C15 108.8(6) . 4_665
N2 C2 C3 C4 130.7(5) . .
C15 C2 C3 C4 -104.0(6) 4_665 .
C1 C2 C3 C4 8.1(6) . .
N2 C2 C3 C8 -49.3(9) . .
C15 C2 C3 C8 76.0(8) 4_665 .
C1 C2 C3 C8 -172.0(6) . .
C1 N1 C4 C5 176.6(6) . .
C1 N1 C4 C3 -2.5(7) . .
C8 C3 C4 N1 176.0(5) . .
C2 C3 C4 N1 -4.1(7) . .
C8 C3 C4 C5 -3.1(9) . .
C2 C3 C4 C5 176.9(6) . .
N1 C4 C5 C6 -175.9(6) . .
C3 C4 C5 C6 3.1(9) . .
C4 C5 C6 O2 179.2(6) . .
C4 C5 C6 C7 -1.3(9) . .
O2 C6 C7 C8 179.0(6) . .
C5 C6 C7 C8 -0.5(10) . .
C6 C7 C8 C3 0.5(9) . .
C6 C7 C8 C9 179.0(6) . .
C4 C3 C8 C7 1.2(8) . .
C2 C3 C8 C7 -178.7(6) . .
C4 C3 C8 C9 -177.3(5) . .
C2 C3 C8 C9 2.7(10) . .
C7 C8 C9 O3 -48.7(8) . .
C3 C8 C9 O3 129.8(6) . .
C7 C8 C9 C10 67.4(7) . .
C3 C8 C9 C10 -114.1(6) . .
O3 C9 C10 C11 -164.7(6) . .
C8 C9 C10 C11 77.9(7) . .
C9 C10 C11 C12 -112.6(7) . .
C10 C11 C12 C13 -173.9(6) . .
C10 C11 C12 C16 1.4(11) . .
C11 C12 C13 C14 170.6(6) . .
C16 C12 C13 C14 -5.0(9) . .
C12 C13 C14 C15 -179.0(5) . .
C13 C14 C15 O4 -13.6(9) . .
C13 C14 C15 C2 164.0(5) . 4_665
O6 C17 C18 C23 -167.7(8) . .
O5 C17 C18 C23 13.2(10) . .
O6 C17 C18 C19 15.3(11) . .
O5 C17 C18 C19 -163.8(6) . .
C2 N2 C19 C18 162.9(6) . .
C2 N2 C19 C20 -18.2(9) . .
C23 C18 C19 N2 175.9(7) . .
C17 C18 C19 N2 -7.1(10) . .
C23 C18 C19 C20 -3.1(11) . .
C17 C18 C19 C20 173.9(6) . .
N2 C19 C20 C21 -178.1(7) . .
C18 C19 C20 C21 0.9(11) . .
C19 C20 C21 C22 2.4(12) . .
C20 C21 C22 C23 -3.5(14) . .
C21 C22 C23 C18 1.2(14) . .
C19 C18 C23 C22 2.0(13) . .
C17 C18 C23 C22 -175.1(8) . .

loop_
_platon_squeeze_void_nr
_platon_squeeze_void_average_x
_platon_squeeze_void_average_y
_platon_squeeze_void_average_z
_platon_squeeze_void_volume
_platon_squeeze_void_count_electrons
1 0.000 0.000 -0.013 425.4 130.1
2 0.000 0.500 0.000 97.4 5.9
3 0.500 0.500 0.333 96.9 3.7
4 0.500 1.000 0.667 96.4 6.4
